data_7206810
loop_
_publ_author_name
'Pang, Hai-jun'
'Ma, Hui-yuan'
'Peng, Jun'
'Zhang, Chun-jing'
'Zhang, Peng-peng'
'Su, Zhong-min'

_publ_section_title
;
 Study of a hydrothermal reaction system of copper, imidazole and
 polyoxometalates: selective assembly of a 3D porous metal--organic
 pseudo-rotaxane framework and encapsulation of polyoxometalate clusters
;
_journal_issue 23
_journal_name_full CrystEngComm
_journal_page_first 7079
_journal_paper_doi 10.1039/c1ce05648d
_journal_volume 13
_journal_year 2011
_chemical_formula_sum 'C40 H40 N8 O40 Si W12'
_chemical_formula_weight 3506.97
_chemical_name_systematic
;
?
;
_space_group_IT_number 2
_symmetry_cell_setting triclinic
_symmetry_space_group_name_Hall '-P 1'
_symmetry_space_group_name_H-M 'P -1'
_atom_sites_solution_hydrogens geom
_atom_sites_solution_primary direct
_atom_sites_solution_secondary difmap
_audit_creation_method SHELXL-97
_cell_angle_alpha 90.957(5)
_cell_angle_beta 93.269(5)
_cell_angle_gamma 104.534(5)
_cell_formula_units_Z 2
_cell_length_a 11.226(5)
_cell_length_b 15.635(5)
_cell_length_c 18.927(5)
_cell_measurement_temperature 293(2)
_cell_volume 3209(2)
_computing_cell_refinement 'Bruker SMART'
_computing_data_collection 'Bruker SMART'
_computing_data_reduction 'Bruker SAINT'
_computing_molecular_graphics 'Bruker SHELXTL'
_computing_publication_material 'Bruker SHELXTL'
_computing_structure_refinement 'SHELXL-97 (Sheldrick, 1997)'
_computing_structure_solution 'SHELXS-97 (Sheldrick, 1990)'
_diffrn_ambient_temperature 293(2)
_diffrn_measured_fraction_theta_full 0.989
_diffrn_measured_fraction_theta_max 0.874
_diffrn_measurement_device_type 'CCD area detector'
_diffrn_measurement_method 'phi and omega scans'
_diffrn_radiation_monochromator graphite
_diffrn_radiation_source 'fine-focus sealed tube'
_diffrn_radiation_type MoK\a
_diffrn_radiation_wavelength 0.71069
_diffrn_reflns_av_R_equivalents 0.0358
_diffrn_reflns_av_sigmaI/netI 0.0982
_diffrn_reflns_limit_h_max 8
_diffrn_reflns_limit_h_min -15
_diffrn_reflns_limit_k_max 21
_diffrn_reflns_limit_k_min -20
_diffrn_reflns_limit_l_max 25
_diffrn_reflns_limit_l_min -24
_diffrn_reflns_number 19829
_diffrn_reflns_theta_full 25.00
_diffrn_reflns_theta_max 28.58
_diffrn_reflns_theta_min 1.08
_exptl_absorpt_coefficient_mu 21.530
_exptl_absorpt_correction_T_max 0.009
_exptl_absorpt_correction_T_min 0.005
_exptl_absorpt_correction_type empirical
_exptl_crystal_colour yellow
_exptl_crystal_density_diffrn 3.630
_exptl_crystal_density_method 'not measured'
_exptl_crystal_description block
_exptl_crystal_F_000 3116.0
_exptl_crystal_size_max 0.26
_exptl_crystal_size_mid 0.24
_exptl_crystal_size_min 0.22
_refine_diff_density_max 7.433
_refine_diff_density_min -4.184
_refine_diff_density_rms 0.501
_refine_ls_extinction_method none
_refine_ls_goodness_of_fit_ref 1.051
_refine_ls_hydrogen_treatment refall
_refine_ls_matrix_type full
_refine_ls_number_parameters 910
_refine_ls_number_reflns 14326
_refine_ls_number_restraints 54
_refine_ls_restrained_S_all 1.050
_refine_ls_R_factor_all 0.1208
_refine_ls_R_factor_gt 0.0728
_refine_ls_shift/su_max 0.001
_refine_ls_shift/su_mean 0.000
_refine_ls_structure_factor_coef Fsqd
_refine_ls_weighting_details 'calc w=1/[\s^2^(Fo^2^)+(0.1013P)^2^+2.2005P] where P=(Fo^2^+2Fc^2^)/3'
_refine_ls_weighting_scheme calc
_refine_ls_wR_factor_gt 0.1769
_refine_ls_wR_factor_ref 0.2031
_reflns_number_gt 8977
_reflns_number_total 16391
_reflns_threshold_expression >2sigma(I)
_cod_data_source_file c1ce05648d.txt
_cod_data_source_block o
_cod_depositor_comments
;
The following automatic conversions were performed:

'_symmetry_cell_setting' value 'Triclinic' changed to 'triclinic'
according to /home/saulius/struct/CIF-dictionaries/cif_core.dic
dictionary named 'cif_core.dic' version 2.4.1 from 2010-06-29.

Automatic conversion script
Id: cif_fix_values 1715 2011-07-08 13:25:40Z adriana 
;
_cod_original_sg_symbol_H-M 'P-1 '
_cod_database_code 7206810

loop_
_symmetry_equiv_pos_as_xyz
'x, y, z'
'-x, -y, -z'

loop_
_atom_site_label
_atom_site_type_symbol
_atom_site_fract_x
_atom_site_fract_y
_atom_site_fract_z
_atom_site_U_iso_or_equiv
_atom_site_adp_type
_atom_site_occupancy
_atom_site_symmetry_multiplicity
_atom_site_calc_flag
_atom_site_refinement_flags
W1 W 0.14608(9) 0.23036(6) 0.91212(4) 0.0336(2) Uani 1 1 d .
W2 W 0.41012(9) 0.26970(6) 0.58167(4) 0.0333(2) Uani 1 1 d .
W3 W 0.34350(9) 0.46390(6) 0.66739(4) 0.0316(2) Uani 1 1 d .
W4 W 0.20646(9) 0.05143(5) 0.83265(4) 0.0312(2) Uani 1 1 d .
W5 W 0.04647(9) 0.34753(6) 0.67526(4) 0.0321(2) Uani 1 1 d .
W6 W 0.46701(10) 0.35725(6) 0.90042(4) 0.0374(3) Uani 1 1 d .
W7 W 0.11406(9) 0.15165(6) 0.59267(4) 0.0330(2) Uani 1 1 d .
W8 W 0.34929(9) 0.07374(6) 0.66221(4) 0.0311(2) Uani 1 1 d .
W9 W -0.02501(9) 0.13537(6) 0.76448(4) 0.0350(2) Uani 1 1 d .
W10 W 0.59426(9) 0.37367(6) 0.74172(4) 0.0341(2) Uani 1 1 d .
W11 W 0.52954(9) 0.17757(6) 0.82373(4) 0.0327(2) Uani 1 1 d .
W12 W 0.21322(9) 0.44337(6) 0.82450(4) 0.0339(2) Uani 1 1 d .
Si1 Si 0.2862(5) 0.2569(3) 0.7482(2) 0.0171(10) Uani 1 1 d .
O1 O -0.0091(15) 0.1791(10) 0.8622(7) 0.041(4) Uani 1 1 d .
O2 O 0.1683(15) 0.1129(9) 0.9159(7) 0.039(4) Uani 1 1 d .
O3 O -0.1799(16) 0.0839(11) 0.7610(8) 0.050(5) Uani 1 1 d .
O4 O 0.5310(16) 0.4083(11) 0.9789(7) 0.047(5) Uani 1 1 d .
O5 O 0.0404(13) 0.0380(10) 0.8000(7) 0.036(4) Uani 1 1 d .
O6 O 0.1993(14) 0.0587(10) 0.6023(7) 0.038(4) Uani 1 1 d .
O7 O 0.5934(17) 0.4117(11) 0.8381(8) 0.056(6) Uani 1 1 d .
O8 O 0.4882(13) 0.4468(10) 0.7145(7) 0.037(4) Uani 1 1 d .
O9 O 0.1817(18) 0.5237(10) 0.8769(8) 0.053(5) Uani 1 1 d .
O10 O 0.1724(13) 0.4374(10) 0.6367(7) 0.037(4) Uani 1 1 d .
O11 O 0.2481(16) 0.2151(10) 0.5391(7) 0.045(5) Uani 1 1 d .
O12 O 0.0282(17) 0.1101(10) 0.6733(8) 0.051(5) Uani 1 1 d .
O13 O 0.0702(14) 0.4214(10) 0.7600(7) 0.039(4) Uani 1 1 d .
O14 O 0.5350(15) 0.3093(10) 0.6546(7) 0.043(4) Uani 1 1 d .
O15 O 0.3736(13) 0.1078(11) 0.8520(6) 0.039(4) Uani 1 1 d .
O16 O 0.3984(18) 0.5581(10) 0.6230(9) 0.056(5) Uani 1 1 d .
O17 O 0.2504(15) 0.0335(11) 0.7394(7) 0.046(5) Uani 1 1 d .
O18 O 0.6402(16) 0.2686(9) 0.7763(7) 0.044(4) Uani 1 1 d .
O19 O 0.3151(15) 0.2783(10) 0.9283(7) 0.041(4) Uani 1 1 d .
O20 O 0.5398(17) 0.2555(9) 0.9041(7) 0.044(4) Uani 1 1 d .
O21 O -0.0768(16) 0.3695(13) 0.6353(8) 0.055(5) Uani 1 1 d .
O22 O 0.3683(15) 0.4292(10) 0.8647(8) 0.044(4) Uani 1 1 d .
O23 O 0.0798(15) 0.2628(10) 0.6120(7) 0.042(4) Uani 1 1 d .
O24 O 0.4766(15) 0.1221(10) 0.7320(7) 0.043(4) Uani 1 1 d .
O25 O 0.3051(14) 0.5137(9) 0.7525(7) 0.034(3) Uani 1 1 d U
O26 O -0.0249(14) 0.2517(11) 0.7335(7) 0.041(4) Uani 1 1 d .
O27 O 0.3884(16) -0.0190(11) 0.6356(8) 0.046(4) Uani 1 1 d .
O28 O 0.4216(13) 0.2802(9) 0.7875(6) 0.029(3) Uani 1 1 d U
O29 O 0.2408(14) 0.3459(9) 0.7332(7) 0.033(3) Uani 1 1 d .
O30 O 0.4339(14) 0.1522(10) 0.5938(7) 0.038(4) Uani 1 1 d .
O31 O 0.1954(17) -0.0496(11) 0.8675(8) 0.049(4) Uani 1 1 d .
O32 O 0.0952(17) 0.2398(11) 0.9941(7) 0.050(5) Uani 1 1 d .
O33 O 0.2910(14) 0.2056(9) 0.6743(6) 0.031(3) Uani 1 1 d .
O34 O 0.1387(14) 0.3424(10) 0.8723(8) 0.041(4) Uani 1 1 d .
O35 O 0.4887(15) 0.2974(11) 0.5078(7) 0.045(4) Uani 1 1 d .
O36 O 0.3620(15) 0.3720(11) 0.6019(7) 0.050(5) Uani 1 1 d .
O37 O 0.6274(14) 0.1189(11) 0.8554(8) 0.044(4) Uani 1 1 d .
O38 O 0.0092(16) 0.1121(11) 0.5247(7) 0.046(4) Uani 1 1 d .
O39 O 0.1878(15) 0.1903(9) 0.7968(7) 0.039(4) Uani 1 1 d .
O40 O 0.7319(13) 0.4337(10) 0.7226(8) 0.037(4) Uani 1 1 d .
C1 C 0.170(3) 0.8151(18) 0.6896(13) 0.060(8) Uani 1 1 d .
H1A H 0.1991 0.8753 0.7003 0.072 Uiso 1 1 calc R
C2 C 0.209(2) 0.7551(15) 0.7307(12) 0.041(6) Uani 1 1 d .
C3 C 0.158(3) 0.6635(19) 0.7200(14) 0.063(8) Uani 1 1 d U
H3A H 0.1787 0.6235 0.7512 0.076 Uiso 1 1 calc R
C4 C 0.816(2) 0.8520(19) 0.7017(13) 0.056(8) Uani 1 1 d .
H4A H 0.8935 0.8611 0.7255 0.067 Uiso 1 1 calc R
C6 C 0.815(3) 0.4017(15) 0.9699(12) 0.050(7) Uani 1 1 d .
H6A H 0.7868 0.4017 1.0151 0.060 Uiso 1 1 calc R
C7 C 0.588(3) 0.8278(19) 0.6337(13) 0.060(8) Uani 1 1 d .
H7A H 0.5105 0.8188 0.6108 0.072 Uiso 1 1 calc R
C8 C 0.676(2) 1.0876(19) 0.6334(11) 0.044(6) Uani 1 1 d .
H8A H 0.6488 1.0571 0.6735 0.053 Uiso 1 1 calc R
C9 C 0.747(3) 0.7216(16) 0.7767(14) 0.050(7) Uani 1 1 d .
C11 C 0.876(2) 0.4450(19) 0.8668(11) 0.051(8) Uani 1 1 d .
H11A H 0.8964 0.4816 0.8286 0.062 Uiso 1 1 calc R
C12 C 0.882(2) 0.3599(16) 0.8670(13) 0.046(6) Uani 1 1 d .
H12A H 0.9075 0.3275 0.8317 0.056 Uiso 1 1 calc R
C13 C 0.709(2) 1.1725(17) 0.6313(13) 0.045(6) Uani 1 1 d .
H13A H 0.7155 1.2132 0.6686 0.055 Uiso 1 1 calc R
C14 C 0.715(3) 0.7837(15) 0.7203(10) 0.041(6) Uani 1 1 d .
C17 C 0.307(2) 0.7814(15) 0.7911(13) 0.047(7) Uani 1 1 d .
C18 C 0.682(3) 0.895(2) 0.6134(13) 0.060(8) Uani 1 1 d .
C19 C 0.795(3) 0.9061(17) 0.6453(13) 0.062(9) Uani 1 1 d .
H19A H 0.8603 0.9497 0.6301 0.074 Uiso 1 1 calc R
C20 C 0.606(3) 0.7726(18) 0.6871(13) 0.049(7) Uani 1 1 d .
H20A H 0.5403 0.7273 0.6997 0.059 Uiso 1 1 calc R
C21 C 0.658(3) 0.9533(16) 0.5559(13) 0.065(9) Uani 1 1 d .
H21A H 0.7048 0.9438 0.5163 0.078 Uiso 1 1 calc R
H21B H 0.5713 0.9338 0.5403 0.078 Uiso 1 1 calc R
C22 C 0.890(3) 0.6594(19) 0.8493(13) 0.056(8) Uani 1 1 d .
H22A H 0.9712 0.6566 0.8588 0.068 Uiso 1 1 calc R
C23 C 0.860(3) 0.715(2) 0.7950(13) 0.065(9) Uani 1 1 d .
H23A H 0.9250 0.7487 0.7710 0.078 Uiso 1 1 calc R
C24 C 0.654(3) 0.6725(17) 0.8153(15) 0.076(11) Uani 1 1 d .
H24A H 0.5734 0.6742 0.8030 0.091 Uiso 1 1 calc R
C25 C 0.675(3) 0.6213(16) 0.8711(14) 0.056(7) Uani 1 1 d .
H25A H 0.6107 0.5939 0.8983 0.067 Uiso 1 1 calc R
C27 C 0.720(3) 1.115(2) 0.5263(15) 0.064(9) Uani 1 1 d .
H27A H 0.7313 1.1102 0.4782 0.077 Uiso 1 1 calc R
C28 C 0.798(3) 0.6107(19) 0.8868(12) 0.057(8) Uani 1 1 d .
C29 C 0.827(3) 0.5583(16) 0.9469(12) 0.052(7) Uani 1 1 d .
H29A H 0.9041 0.5908 0.9713 0.063 Uiso 1 1 calc R
H29B H 0.7631 0.5519 0.9799 0.063 Uiso 1 1 calc R
C30 C 0.391(3) 0.765(2) 0.9069(16) 0.092(13) Uani 1 1 d .
H30A H 0.3905 0.7310 0.9466 0.110 Uiso 1 1 calc R
C31 C -0.034(3) 0.664(2) 0.5437(15) 0.083(11) Uani 1 1 d .
H31A H -0.0382 0.7163 0.5172 0.099 Uiso 1 1 calc R
H31B H 0.0053 0.6283 0.5157 0.099 Uiso 1 1 calc R
C32 C -0.204(4) 0.524(3) 0.5456(19) 0.102(14) Uani 1 1 d .
H32A H -0.1645 0.4818 0.5307 0.123 Uiso 1 1 calc R
C33 C 0.758(4) 1.0040(19) 0.9527(17) 0.084(12) Uani 1 1 d .
H33A H 0.7303 1.0507 0.9713 0.101 Uiso 1 1 calc R
C34 C 0.571(3) 0.878(2) 0.9701(14) 0.068(8) Uani 1 1 d U
H34A H 0.5398 0.9198 0.9972 0.081 Uiso 1 1 calc R
H34B H 0.5757 0.8289 1.0001 0.081 Uiso 1 1 calc R
C35 C 0.086(3) 0.785(2) 0.6315(15) 0.070(8) Uani 1 1 d U
H35A H 0.0593 0.8260 0.6036 0.083 Uiso 1 1 calc R
C36 C 0.868(5) 1.010(3) 0.9271(19) 0.121(15) Uani 1 1 d U
H36A H 0.9339 1.0598 0.9265 0.146 Uiso 1 1 calc R
C37 C 0.073(3) 0.634(2) 0.6609(17) 0.086(10) Uani 1 1 d U
H37A H 0.0395 0.5734 0.6532 0.103 Uiso 1 1 calc R
C38 C 0.301(3) 0.736(2) 0.8530(15) 0.077(9) Uani 1 1 d U
H38A H 0.2363 0.6866 0.8586 0.093 Uiso 1 1 calc R
C39 C 0.041(3) 0.692(2) 0.6145(14) 0.073(10) Uani 1 1 d .
C40 C -0.250(3) 0.646(2) 0.5786(14) 0.068(9) Uani 1 1 d .
H40A H -0.2400 0.7064 0.5877 0.082 Uiso 1 1 calc R
C16 C 0.484(3) 0.8440(18) 0.9050(12) 0.057(8) Uani 1 1 d .
C42 C 0.481(3) 0.893(2) 0.8434(14) 0.072(10) Uani 1 1 d .
H42A H 0.5383 0.9472 0.8401 0.087 Uiso 1 1 calc R
C15 C 0.761(3) 0.874(2) 0.9144(14) 0.068(10) Uani 1 1 d .
H15A H 0.7424 0.8144 0.9015 0.082 Uiso 1 1 calc R
C10 C 0.392(3) 0.8624(18) 0.7865(13) 0.060(8) Uani 1 1 d .
H10A H 0.3914 0.8960 0.7465 0.072 Uiso 1 1 calc R
C5 C -0.346(3) 0.589(2) 0.5848(16) 0.075(8) Uani 1 1 d U
H5A H -0.4176 0.5976 0.6021 0.090 Uiso 1 1 calc R
N1 N 0.863(4) 0.938(2) 0.9057(15) 0.129(14) Uani 1 1 d U
H1B H 0.9241 0.9271 0.8848 0.154 Uiso 1 1 calc R
N2 N -0.329(3) 0.5168(19) 0.5637(14) 0.084(8) Uani 1 1 d U
H2A H -0.3863 0.4683 0.5603 0.101 Uiso 1 1 calc R
N3 N -0.165(2) 0.6117(15) 0.5578(11) 0.049(6) Uani 1 1 d .
N4 N 0.6938(18) 0.9206(16) 0.9469(10) 0.049(6) Uani 1 1 d .
N5 N 0.733(2) 1.1890(19) 0.5649(17) 0.082(9) Uani 1 1 d .
H5B H 0.7538 1.2412 0.5485 0.099 Uiso 1 1 calc R
N6 N 0.686(2) 1.0477(14) 0.5715(11) 0.049(6) Uani 1 1 d .
N7 N 0.8392(17) 0.4707(12) 0.9264(9) 0.039(5) Uani 1 1 d .
N8 N 0.840(2) 0.3318(15) 0.9348(13) 0.064(7) Uani 1 1 d .
H8B H 0.8324 0.2796 0.9509 0.077 Uiso 1 1 calc R

loop_
_atom_site_aniso_label
_atom_site_aniso_U_11
_atom_site_aniso_U_22
_atom_site_aniso_U_33
_atom_site_aniso_U_23
_atom_site_aniso_U_13
_atom_site_aniso_U_12
W1 0.0451(6) 0.0320(5) 0.0237(4) 0.0033(3) 0.0045(4) 0.0090(4)
W2 0.0381(5) 0.0368(5) 0.0262(4) 0.0063(3) 0.0055(4) 0.0104(4)
W3 0.0411(5) 0.0242(4) 0.0336(4) 0.0088(3) 0.0068(4) 0.0143(4)
W4 0.0447(6) 0.0217(4) 0.0298(4) 0.0053(3) 0.0056(4) 0.0120(4)
W5 0.0393(5) 0.0321(5) 0.0303(4) 0.0041(3) 0.0016(4) 0.0187(4)
W6 0.0515(6) 0.0292(5) 0.0291(4) -0.0021(3) -0.0095(4) 0.0087(4)
W7 0.0392(5) 0.0319(5) 0.0251(4) -0.0013(3) -0.0042(4) 0.0055(4)
W8 0.0411(5) 0.0234(4) 0.0323(4) -0.0006(3) 0.0017(4) 0.0146(4)
W9 0.0359(5) 0.0324(5) 0.0352(4) 0.0011(3) 0.0066(4) 0.0047(4)
W10 0.0350(5) 0.0316(5) 0.0339(4) 0.0001(3) 0.0016(4) 0.0052(4)
W11 0.0421(6) 0.0301(5) 0.0302(4) 0.0008(3) -0.0040(4) 0.0186(4)
W12 0.0461(6) 0.0236(4) 0.0357(4) -0.0016(3) -0.0007(4) 0.0167(4)
Si1 0.018(3) 0.016(2) 0.020(2) -0.0011(18) 0.0013(19) 0.0078(19)
O1 0.054(11) 0.039(9) 0.034(7) -0.002(6) 0.005(7) 0.020(8)
O2 0.052(10) 0.029(8) 0.033(7) -0.002(6) -0.007(7) 0.010(8)
O3 0.047(11) 0.045(10) 0.044(8) 0.002(7) -0.003(8) -0.016(9)
O4 0.052(11) 0.066(12) 0.026(7) 0.000(7) -0.007(7) 0.023(9)
O5 0.029(8) 0.034(8) 0.050(8) -0.017(7) -0.004(7) 0.017(7)
O6 0.039(9) 0.035(9) 0.037(8) 0.008(6) -0.002(7) 0.006(7)
O7 0.075(13) 0.041(10) 0.041(8) -0.004(7) 0.028(9) -0.008(10)
O8 0.028(8) 0.048(10) 0.044(8) -0.010(7) -0.008(7) 0.032(7)
O9 0.077(14) 0.034(9) 0.047(9) -0.004(7) 0.013(9) 0.015(9)
O10 0.021(8) 0.041(9) 0.047(8) -0.005(7) 0.000(7) 0.005(7)
O11 0.058(11) 0.028(8) 0.039(8) 0.007(6) -0.001(7) -0.004(8)
O12 0.067(13) 0.039(10) 0.042(8) 0.003(7) 0.014(8) 0.001(9)
O13 0.040(9) 0.048(10) 0.035(8) -0.004(7) 0.009(7) 0.019(8)
O14 0.049(10) 0.045(10) 0.043(8) -0.009(7) -0.018(7) 0.031(8)
O15 0.035(9) 0.064(11) 0.022(7) 0.009(7) 0.022(6) 0.016(8)
O16 0.069(13) 0.024(8) 0.071(11) 0.024(8) 0.014(10) 0.003(9)
O17 0.047(10) 0.057(11) 0.025(7) 0.000(7) 0.013(7) -0.010(9)
O18 0.053(11) 0.026(8) 0.046(8) -0.004(6) -0.004(8) 0.001(8)
O19 0.054(11) 0.033(9) 0.039(8) 0.005(6) 0.014(7) 0.014(8)
O20 0.071(12) 0.026(8) 0.041(8) 0.004(6) -0.011(8) 0.025(8)
O21 0.047(11) 0.081(14) 0.045(9) 0.014(9) -0.012(8) 0.035(10)
O22 0.044(10) 0.030(8) 0.057(10) 0.010(7) 0.009(8) 0.006(8)
O23 0.041(10) 0.033(9) 0.050(9) -0.002(7) 0.007(7) 0.005(8)
O24 0.051(11) 0.041(9) 0.032(7) -0.003(6) 0.002(7) 0.002(8)
O25 0.041(7) 0.027(6) 0.042(6) 0.003(5) -0.001(6) 0.026(6)
O26 0.042(10) 0.064(11) 0.034(7) -0.003(7) 0.015(7) 0.042(8)
O27 0.045(10) 0.039(9) 0.055(9) -0.003(7) 0.001(8) 0.014(8)
O28 0.029(6) 0.027(6) 0.035(6) -0.009(5) 0.009(5) 0.014(5)
O29 0.039(9) 0.028(8) 0.036(7) 0.001(6) 0.007(6) 0.015(7)
O30 0.034(9) 0.043(9) 0.039(8) -0.003(7) -0.005(7) 0.013(7)
O31 0.061(12) 0.041(10) 0.055(9) 0.014(8) 0.006(8) 0.029(9)
O32 0.080(14) 0.050(10) 0.026(7) -0.006(7) 0.017(8) 0.022(10)
O33 0.047(10) 0.025(7) 0.027(7) 0.002(5) -0.004(6) 0.019(7)
O34 0.034(9) 0.037(9) 0.056(9) 0.010(7) 0.003(7) 0.015(7)
O35 0.047(10) 0.058(11) 0.033(8) 0.007(7) 0.013(7) 0.017(9)
O36 0.041(10) 0.065(12) 0.028(7) -0.010(7) -0.002(7) -0.012(9)
O37 0.031(9) 0.050(10) 0.060(10) 0.005(8) -0.001(7) 0.023(8)
O38 0.049(11) 0.047(10) 0.039(8) -0.012(7) -0.012(7) 0.010(8)
O39 0.055(11) 0.030(8) 0.027(7) -0.003(6) 0.005(7) 0.002(8)
O40 0.021(8) 0.040(9) 0.055(9) 0.000(7) -0.014(7) 0.019(7)
C1 0.053(18) 0.054(16) 0.073(17) 0.037(14) -0.025(14) 0.018(14)
C2 0.031(13) 0.035(13) 0.058(13) 0.005(10) -0.012(11) 0.010(10)
C3 0.063(11) 0.059(11) 0.069(10) 0.002(8) -0.015(8) 0.023(8)
C4 0.034(15) 0.08(2) 0.054(15) 0.002(14) -0.005(12) 0.017(14)
C6 0.068(19) 0.023(12) 0.049(13) 0.006(10) -0.004(13) -0.003(13)
C7 0.06(2) 0.064(19) 0.051(15) -0.013(13) -0.010(14) 0.012(16)
C8 0.038(14) 0.08(2) 0.028(10) -0.012(11) 0.001(10) 0.040(13)
C9 0.058(18) 0.028(13) 0.065(16) -0.008(11) 0.020(14) 0.007(13)
C11 0.048(16) 0.08(2) 0.024(10) -0.007(11) -0.014(10) 0.012(15)
C12 0.044(15) 0.040(15) 0.059(15) -0.012(12) -0.012(12) 0.024(12)
C13 0.030(13) 0.049(16) 0.053(14) -0.007(12) -0.014(11) 0.005(12)
C14 0.066(18) 0.037(13) 0.025(10) -0.003(9) 0.016(11) 0.021(12)
C17 0.046(16) 0.033(13) 0.058(14) 0.007(11) 0.017(12) 0.003(12)
C18 0.08(2) 0.063(19) 0.046(14) -0.027(13) -0.022(14) 0.033(17)
C19 0.07(2) 0.040(15) 0.063(16) 0.000(12) 0.009(15) -0.015(15)
C20 0.042(16) 0.048(16) 0.061(15) 0.002(12) 0.009(13) 0.016(13)
C21 0.11(3) 0.034(14) 0.053(15) -0.015(11) -0.023(16) 0.038(16)
C22 0.050(17) 0.068(19) 0.053(15) 0.012(13) 0.008(13) 0.017(15)
C23 0.07(2) 0.08(2) 0.054(16) 0.034(15) 0.034(15) 0.018(17)
C24 0.08(2) 0.036(15) 0.09(2) 0.021(14) -0.011(18) -0.020(16)
C25 0.07(2) 0.026(13) 0.077(18) -0.006(12) -0.001(15) 0.018(13)
C27 0.040(17) 0.10(3) 0.057(16) 0.010(17) 0.006(13) 0.024(17)
C28 0.08(2) 0.057(18) 0.037(12) -0.017(12) -0.013(13) 0.030(16)
C29 0.09(2) 0.038(14) 0.041(12) -0.020(11) 0.009(13) 0.035(14)
C30 0.09(3) 0.11(3) 0.063(19) 0.045(18) 0.002(18) 0.01(2)
C31 0.08(2) 0.10(3) 0.07(2) 0.024(18) -0.011(18) 0.02(2)
C32 0.11(4) 0.11(4) 0.11(3) -0.02(3) 0.01(3) 0.07(3)
C33 0.14(4) 0.033(16) 0.08(2) -0.006(14) -0.03(2) 0.03(2)
C34 0.060(11) 0.078(12) 0.062(10) -0.003(9) 0.003(8) 0.013(9)
C35 0.070(12) 0.063(11) 0.071(11) 0.005(8) -0.005(9) 0.008(8)
C36 0.12(2) 0.11(3) 0.075(17) 0.014(17) -0.004(16) -0.07(2)
C37 0.089(13) 0.083(13) 0.084(12) 0.001(9) -0.007(9) 0.020(9)
C38 0.078(12) 0.072(12) 0.076(11) 0.012(9) -0.006(9) 0.009(9)
C39 0.11(3) 0.08(2) 0.043(14) 0.006(14) -0.008(16) 0.05(2)
C40 0.09(3) 0.07(2) 0.056(17) 0.000(15) 0.003(17) 0.04(2)
C16 0.055(18) 0.064(18) 0.046(13) 0.030(12) -0.004(12) 0.003(15)
C42 0.07(2) 0.07(2) 0.061(17) 0.003(15) -0.023(16) 0.011(18)
C15 0.06(2) 0.09(2) 0.059(17) -0.002(15) 0.032(15) 0.009(18)
C10 0.09(2) 0.057(17) 0.051(15) 0.027(13) 0.015(15) 0.053(17)
C5 0.078(17) 0.056(14) 0.084(15) 0.003(13) 0.016(13) 0.003(16)
N1 0.13(2) 0.12(3) 0.081(17) 0.018(17) 0.000(16) -0.06(2)
N2 0.084(16) 0.062(14) 0.095(15) 0.013(13) 0.011(13) -0.005(15)
N3 0.039(13) 0.046(13) 0.056(12) 0.015(10) -0.005(10) -0.001(11)
N4 0.020(10) 0.075(16) 0.042(11) 0.007(10) -0.004(8) -0.009(11)
N5 0.043(16) 0.070(19) 0.13(3) 0.010(18) -0.009(16) 0.017(14)
N6 0.052(14) 0.046(13) 0.054(12) -0.013(10) -0.012(10) 0.025(11)
N7 0.032(11) 0.038(11) 0.048(11) 0.008(8) 0.013(9) 0.008(9)
N8 0.061(16) 0.042(13) 0.098(18) 0.008(13) -0.011(14) 0.031(12)

loop_
_atom_type_symbol
_atom_type_description
_atom_type_scat_dispersion_real
_atom_type_scat_dispersion_imag
_atom_type_scat_source
C C 0.0033 0.0016 'International Tables Vol C Tables 4.2.6.8 and 6.1.1.4'
N N 0.0061 0.0033 'International Tables Vol C Tables 4.2.6.8 and 6.1.1.4'
O O 0.0106 0.0060 'International Tables Vol C Tables 4.2.6.8 and 6.1.1.4'
Si Si 0.0817 0.0704 'International Tables Vol C Tables 4.2.6.8 and 6.1.1.4'
W W -0.8490 6.8722 'International Tables Vol C Tables 4.2.6.8 and 6.1.1.4'
H H 0.0000 0.0000 'International Tables Vol C Tables 4.2.6.8 and 6.1.1.4'

loop_
_geom_angle_atom_site_label_1
_geom_angle_atom_site_label_2
_geom_angle_atom_site_label_3
_geom_angle
O32 W1 O19 101.6(7)
O32 W1 O1 98.7(8)
O19 W1 O1 159.6(6)
O32 W1 O2 99.7(7)
O19 W1 O2 90.9(7)
O1 W1 O2 86.7(7)
O32 W1 O34 101.7(8)
O19 W1 O34 87.0(7)
O1 W1 O34 87.9(6)
O2 W1 O34 158.5(6)
O32 W1 O39 168.8(6)
O19 W1 O39 87.2(6)
O1 W1 O39 72.8(6)
O2 W1 O39 72.9(6)
O34 W1 O39 85.6(6)
O35 W2 O36 101.7(7)
O35 W2 O14 102.0(7)
O36 W2 O14 85.9(7)
O35 W2 O11 100.2(7)
O36 W2 O11 90.6(7)
O14 W2 O11 157.8(7)
O35 W2 O30 99.4(7)
O36 W2 O30 158.7(6)
O14 W2 O30 87.5(6)
O11 W2 O30 88.0(7)
O35 W2 O33 169.6(6)
O36 W2 O33 86.9(6)
O14 W2 O33 84.1(6)
O11 W2 O33 73.8(5)
O30 W2 O33 72.3(6)
O16 W3 O8 102.2(8)
O16 W3 O25 99.6(8)
O8 W3 O25 89.2(6)
O16 W3 O10 100.5(8)
O8 W3 O10 157.2(7)
O25 W3 O10 88.7(6)
O16 W3 O36 102.9(8)
O8 W3 O36 84.8(7)
O25 W3 O36 157.5(6)
O10 W3 O36 88.5(7)
O16 W3 O29 170.1(8)
O8 W3 O29 85.0(6)
O25 W3 O29 73.5(5)
O10 W3 O29 72.6(6)
O36 W3 O29 84.4(6)
O31 W4 O15 102.3(8)
O31 W4 O5 99.6(8)
O15 W4 O5 158.0(7)
O31 W4 O17 102.0(8)
O15 W4 O17 85.8(6)
O5 W4 O17 90.8(7)
O31 W4 O2 98.8(7)
O15 W4 O2 88.8(6)
O5 W4 O2 86.6(6)
O17 W4 O2 159.2(7)
O31 W4 O39 168.9(7)
O15 W4 O39 85.2(6)
O5 W4 O39 72.9(6)
O17 W4 O39 86.6(6)
O2 W4 O39 72.9(5)
O21 W5 O23 101.9(8)
O21 W5 O26 102.1(8)
O23 W5 O26 87.6(6)
O21 W5 O10 99.7(8)
O23 W5 O10 89.9(6)
O26 W5 O10 158.1(7)
O21 W5 O13 102.0(8)
O23 W5 O13 156.0(7)
O26 W5 O13 86.4(6)
O10 W5 O13 87.2(6)
O21 W5 O29 169.0(7)
O23 W5 O29 84.7(6)
O26 W5 O29 86.8(6)
O10 W5 O29 71.3(6)
O13 W5 O29 71.8(6)
O4 W6 O22 104.1(8)
O4 W6 O7 99.9(7)
O22 W6 O7 89.5(8)
O4 W6 O19 102.5(7)
O22 W6 O19 86.5(7)
O7 W6 O19 157.6(6)
O4 W6 O20 98.4(7)
O22 W6 O20 157.5(6)
O7 W6 O20 88.0(8)
O19 W6 O20 87.3(7)
O4 W6 O28 167.3(7)
O22 W6 O28 85.7(6)
O7 W6 O28 71.7(5)
O19 W6 O28 86.0(5)
O20 W6 O28 72.2(5)
O38 W7 O12 103.3(7)
O38 W7 O23 100.8(8)
O12 W7 O23 87.3(7)
O38 W7 O11 98.8(7)
O12 W7 O11 157.9(6)
O23 W7 O11 87.2(7)
O38 W7 O6 102.2(7)
O12 W7 O6 88.9(7)
O23 W7 O6 157.0(6)
O11 W7 O6 87.9(7)
O38 W7 O33 169.4(7)
O12 W7 O33 85.9(6)
O23 W7 O33 84.7(6)
O11 W7 O33 72.3(5)
O6 W7 O33 72.4(5)
O27 W8 O24 101.8(8)
O27 W8 O17 102.2(8)
O24 W8 O17 85.8(6)
O27 W8 O30 98.2(7)
O24 W8 O30 90.4(6)
O17 W8 O30 159.6(7)
O27 W8 O6 98.1(7)
O24 W8 O6 160.1(7)
O17 W8 O6 88.6(6)
O30 W8 O6 88.3(6)
O27 W8 O33 168.4(6)
O24 W8 O33 86.2(6)
O17 W8 O33 86.7(7)
O30 W8 O33 73.1(6)
O6 W8 O33 74.4(6)
O3 W9 O26 102.2(8)
O3 W9 O12 104.9(7)
O26 W9 O12 88.6(6)
O3 W9 O1 97.5(7)
O26 W9 O1 89.5(6)
O12 W9 O1 157.4(7)
O3 W9 O5 99.1(7)
O26 W9 O5 158.7(6)
O12 W9 O5 87.1(7)
O1 W9 O5 86.5(6)
O3 W9 O39 165.9(6)
O26 W9 O39 87.7(6)
O12 W9 O39 85.2(6)
O1 W9 O39 72.2(6)
O5 W9 O39 71.1(6)
O40 W10 O8 103.0(7)
O40 W10 O7 99.7(7)
O8 W10 O7 89.6(8)
O40 W10 O14 102.3(7)
O8 W10 O14 85.8(6)
O7 W10 O14 158.0(7)
O40 W10 O18 99.4(7)
O8 W10 O18 157.5(7)
O7 W10 O18 88.1(7)
O14 W10 O18 88.0(6)
O40 W10 O28 168.6(6)
O8 W10 O28 86.3(6)
O7 W10 O28 73.7(5)
O14 W10 O28 84.6(6)
O18 W10 O28 71.5(6)
O37 W11 O20 98.5(7)
O37 W11 O18 100.7(8)
O20 W11 O18 90.5(6)
O37 W11 O24 102.2(8)
O20 W11 O24 159.3(7)
O18 W11 O24 87.0(6)
O37 W11 O15 101.7(7)
O20 W11 O15 89.7(7)
O18 W11 O15 157.3(7)
O24 W11 O15 84.8(6)
O37 W11 O28 169.9(6)
O20 W11 O28 74.7(6)
O18 W11 O28 72.3(6)
O24 W11 O28 85.0(6)
O15 W11 O28 85.9(6)
O9 W12 O34 100.8(7)
O9 W12 O13 98.8(8)
O34 W12 O13 88.9(7)
O9 W12 O22 104.2(8)
O34 W12 O22 86.9(6)
O13 W12 O22 157.0(7)
O9 W12 O25 101.1(7)
O34 W12 O25 158.2(7)
O13 W12 O25 88.1(6)
O22 W12 O25 87.5(6)
O9 W12 O29 168.6(7)
O34 W12 O29 86.6(6)
O13 W12 O29 72.4(6)
O22 W12 O29 84.8(6)
O25 W12 O29 71.9(5)
O28 Si1 O33 108.3(8)
O28 Si1 O29 111.0(8)
O33 Si1 O29 109.6(7)
O28 Si1 O39 109.9(7)
O33 Si1 O39 108.0(7)
O29 Si1 O39 109.9(9)
W1 O1 W9 123.4(9)
W1 O2 W4 122.1(7)
W4 O5 W9 123.6(7)
W7 O6 W8 121.9(7)
W10 O7 W6 123.3(8)
W3 O8 W10 151.4(9)
W5 O10 W3 124.5(8)
W2 O11 W7 123.0(7)
W7 O12 W9 148.7(9)
W12 O13 W5 124.6(9)
W2 O14 W10 150.6(10)
W4 O15 W11 151.4(7)
W4 O17 W8 149.6(8)
W11 O18 W10 122.7(10)
W1 O19 W6 149.4(9)
W11 O20 W6 121.7(7)
W6 O22 W12 150.6(8)
W5 O23 W7 151.5(9)
W8 O24 W11 150.2(10)
W3 O25 W12 123.0(7)
W5 O26 W9 147.0(8)
Si1 O28 W11 125.5(7)
Si1 O28 W10 123.7(7)
W11 O28 W10 93.3(5)
Si1 O28 W6 122.4(7)
W11 O28 W6 91.4(5)
W10 O28 W6 91.3(4)
Si1 O29 W3 125.3(8)
Si1 O29 W12 123.2(7)
W3 O29 W12 91.6(5)
Si1 O29 W5 124.3(7)
W3 O29 W5 91.5(5)
W12 O29 W5 91.2(6)
W8 O30 W2 122.1(8)
Si1 O33 W8 125.4(7)
Si1 O33 W2 123.4(7)
W8 O33 W2 92.5(5)
Si1 O33 W7 123.6(9)
W8 O33 W7 91.3(4)
W2 O33 W7 90.9(4)
W12 O34 W1 149.7(10)
W2 O36 W3 151.6(9)
Si1 O39 W4 124.4(10)
Si1 O39 W1 122.8(7)
W4 O39 W1 92.1(5)
Si1 O39 W9 124.2(8)
W4 O39 W9 92.3(5)
W1 O39 W9 91.6(6)
C2 C1 C35 120(3)
C1 C2 C3 121(2)
C1 C2 C17 123(2)
C3 C2 C17 116(2)
C2 C3 C37 119(3)
C14 C4 C19 117(2)
N7 C6 N8 107(2)
C18 C7 C20 122(3)
C13 C8 N6 113(2)
C23 C9 C24 116(3)
C23 C9 C14 125(2)
C24 C9 C14 119(3)
N7 C11 C12 113(2)
C11 C12 N8 103(2)
C8 C13 N5 105(2)
C20 C14 C4 121(2)
C20 C14 C9 124(2)
C4 C14 C9 115(2)
C38 C17 C10 120(3)
C38 C17 C2 122(2)
C10 C17 C2 117(2)
C19 C18 C7 119(3)
C19 C18 C21 121(3)
C7 C18 C21 120(3)
C18 C19 C4 121(3)
C14 C20 C7 120(3)
N6 C21 C18 118(2)
C28 C22 C23 119(3)
C9 C23 C22 125(3)
C25 C24 C9 123(3)
C24 C25 C28 119(3)
N5 C27 N6 106(3)
C22 C28 C25 117(3)
C22 C28 C29 120(3)
C25 C28 C29 122(3)
N7 C29 C28 114.3(19)
C38 C30 C16 124(3)
N3 C31 C39 110(2)
N3 C32 N2 96(3)
N4 C33 C36 108(4)
N4 C34 C16 109(2)
C1 C35 C39 121(3)
N1 C36 C33 105(4)
C39 C37 C3 121(3)
C17 C38 C30 119(3)
C37 C39 C35 118(3)
C37 C39 C31 124(3)
C35 C39 C31 118(3)
C5 C40 N3 110(3)
C30 C16 C42 116(2)
C30 C16 C34 121(2)
C42 C16 C34 123(2)
C16 C42 C10 122(3)
N4 C15 N1 100(3)
C17 C10 C42 119(2)
C40 C5 N2 108(4)
C36 N1 C15 119(5)
C5 N2 C32 113(3)
C40 N3 C32 113(3)
C40 N3 C31 124(3)
C32 N3 C31 123(3)
C33 N4 C15 108(3)
C33 N4 C34 130(3)
C15 N4 C34 121(2)
C13 N5 C27 112(3)
C8 N6 C27 105(2)
C8 N6 C21 127(2)
C27 N6 C21 128(2)
C11 N7 C6 109(2)
C11 N7 C29 128(2)
C6 N7 C29 123(2)
C6 N8 C12 109(2)

loop_
_geom_bond_atom_site_label_1
_geom_bond_atom_site_label_2
_geom_bond_distance
W1 O32 1.701(14)
W1 O19 1.862(17)
W1 O1 1.912(16)
W1 O2 1.917(16)
W1 O34 1.938(16)
W1 O39 2.365(13)
W2 O35 1.700(14)
W2 O36 1.85(2)
W2 O14 1.889(14)
W2 O11 1.928(16)
W2 O30 1.937(16)
W2 O33 2.349(13)
W3 O16 1.703(14)
W3 O8 1.889(14)
W3 O25 1.895(14)
W3 O10 1.914(14)
W3 O36 1.940(17)
W3 O29 2.336(13)
W4 O31 1.701(16)
W4 O15 1.874(15)
W4 O5 1.889(15)
W4 O17 1.895(13)
W4 O2 1.955(15)
W4 O39 2.340(16)
W5 O21 1.654(17)
W5 O23 1.891(16)
W5 O26 1.912(16)
W5 O10 1.913(14)
W5 O13 1.926(14)
W5 O29 2.392(15)
W6 O4 1.705(14)
W6 O22 1.876(18)
W6 O7 1.935(15)
W6 O19 1.944(15)
W6 O20 1.963(17)
W6 O28 2.400(12)
W7 O38 1.691(14)
W7 O12 1.888(15)
W7 O23 1.906(17)
W7 O11 1.933(15)
W7 O6 1.936(17)
W7 O33 2.410(13)
W8 O27 1.694(18)
W8 O24 1.889(14)
W8 O17 1.904(13)
W8 O30 1.922(14)
W8 O6 1.937(15)
W8 O33 2.325(15)
W9 O3 1.720(16)
W9 O26 1.921(17)
W9 O12 1.925(15)
W9 O1 1.944(13)
W9 O5 1.962(16)
W9 O39 2.368(16)
W10 O40 1.657(15)
W10 O8 1.904(15)
W10 O7 1.911(14)
W10 O14 1.913(13)
W10 O18 1.952(17)
W10 O28 2.335(13)
W11 O37 1.691(17)
W11 O20 1.914(15)
W11 O18 1.913(14)
W11 O24 1.921(13)
W11 O15 1.926(13)
W11 O28 2.331(15)
W12 O9 1.705(17)
W12 O34 1.866(14)
W12 O13 1.917(15)
W12 O22 1.925(18)
W12 O25 1.943(14)
W12 O29 2.370(14)
Si1 O28 1.606(15)
Si1 O33 1.612(14)
Si1 O29 1.621(16)
Si1 O39 1.650(14)
C1 C2 1.37(3)
C1 C35 1.40(3)
C2 C3 1.41(3)
C2 C17 1.51(3)
C3 C37 1.42(4)
C4 C14 1.41(3)
C4 C19 1.42(4)
C6 N7 1.35(3)
C6 N8 1.37(3)
C7 C18 1.37(4)
C7 C20 1.38(4)
C8 C13 1.29(3)
C8 N6 1.34(3)
C9 C23 1.32(4)
C9 C24 1.39(4)
C9 C14 1.54(4)
C11 N7 1.32(3)
C11 C12 1.35(4)
C12 N8 1.43(3)
C13 N5 1.32(3)
C14 C20 1.32(3)
C17 C38 1.37(4)
C17 C10 1.39(3)
C18 C19 1.35(4)
C18 C21 1.48(4)
C21 N6 1.45(3)
C22 C28 1.36(4)
C22 C23 1.43(4)
C24 C25 1.38(4)
C25 C28 1.45(4)
C27 N5 1.33(4)
C27 N6 1.36(3)
C28 C29 1.48(4)
C29 N7 1.46(3)
C30 C38 1.39(4)
C30 C16 1.40(4)
C31 N3 1.53(4)
C31 C39 1.54(4)
C32 N3 1.35(4)
C32 N2 1.44(5)
C33 N4 1.32(3)
C33 C36 1.34(6)
C34 N4 1.47(3)
C34 C16 1.53(3)
C35 C39 1.44(4)
C36 N1 1.17(6)
C37 C39 1.38(4)
C40 C5 1.23(4)
C40 N3 1.29(4)
C16 C42 1.41(3)
C42 C10 1.41(4)
C15 N4 1.34(4)
C15 N1 1.34(4)
C5 N2 1.25(4)
